data_7214299
loop_
_publ_author_name
'Das, Lakshmi Kanta'
'Kirillov, Alexander M.'
'Ghosh, Ashutosh'

_publ_section_title
;
 Discrete 0D and polymeric 2D and 3D derivatives assembled from
 [(CuL)2Zn]2+ and dicyanamide blocks (H2L = salen type Schiff bases):
 Genuine supramolecular isomers with distinct topologies
;
_journal_issue 14
_journal_name_full CrystEngComm
_journal_page_first 3029
_journal_paper_doi 10.1039/c3ce42027b
_journal_volume 16
_journal_year 2014
_chemical_formula_sum 'C42 H40 Cu2 N10 O4 Zn'
_chemical_formula_weight 941.29
_chemical_name_systematic
;
 ?
;
_space_group_IT_number 15
_symmetry_cell_setting monoclinic
_symmetry_space_group_name_Hall '-C 2yc'
_symmetry_space_group_name_H-M 'C 1 2/c 1'
_atom_sites_solution_hydrogens geom
_atom_sites_solution_primary direct
_atom_sites_solution_secondary difmap
_audit_creation_method SHELXL-97
_cell_angle_alpha 90.00
_cell_angle_beta 90.427(2)
_cell_angle_gamma 90.00
_cell_formula_units_Z 4
_cell_length_a 22.463(4)
_cell_length_b 10.3101(19)
_cell_length_c 17.114(3)
_cell_measurement_reflns_used 13547
_cell_measurement_temperature 293(2)
_cell_measurement_theta_max 25.1
_cell_measurement_theta_min 1.8
_cell_volume 3963.4(12)
_computing_cell_refinement 'Bruker SMART'
_computing_data_collection 'Bruker SMART'
_computing_data_reduction 'Bruker SAINT'
_computing_molecular_graphics 'Ortep-3 for Windows (Farrugia, 1997)'
_computing_publication_material 'WINGX V1.80.03'
_computing_structure_refinement 'SHELXL-97 (Sheldrick, 1997)'
_computing_structure_solution 'SHELXS-97 (Sheldrick, 1990)'
_diffrn_ambient_temperature 293(2)
_diffrn_measured_fraction_theta_full 0.994
_diffrn_measured_fraction_theta_max 0.994
_diffrn_measurement_device_type 'CCD area detector'
_diffrn_measurement_method 'phi and omega scans'
_diffrn_radiation_monochromator graphite
_diffrn_radiation_source 'fine-focus sealed tube'
_diffrn_radiation_type MoK\a
_diffrn_radiation_wavelength 0.71073
_diffrn_reflns_av_R_equivalents 0.0398
_diffrn_reflns_av_unetI/netI 0.0385
_diffrn_reflns_limit_h_max 26
_diffrn_reflns_limit_h_min -24
_diffrn_reflns_limit_k_max 12
_diffrn_reflns_limit_k_min -12
_diffrn_reflns_limit_l_max 20
_diffrn_reflns_limit_l_min -20
_diffrn_reflns_number 13547
_diffrn_reflns_theta_full 25.11
_diffrn_reflns_theta_max 25.11
_diffrn_reflns_theta_min 1.81
_exptl_absorpt_coefficient_mu 1.721
_exptl_absorpt_correction_T_max 0.8746
_exptl_absorpt_correction_T_min 0.6828
_exptl_absorpt_correction_type empirical
_exptl_absorpt_process_details SADABS
_exptl_crystal_colour Green
_exptl_crystal_density_diffrn 1.577
_exptl_crystal_density_method 'not measured'
_exptl_crystal_description Prismatic
_exptl_crystal_F_000 1928
_exptl_crystal_size_max 0.24
_exptl_crystal_size_mid 0.12
_exptl_crystal_size_min 0.08
_refine_diff_density_max 0.388
_refine_diff_density_min -0.336
_refine_diff_density_rms 0.058
_refine_ls_extinction_method none
_refine_ls_goodness_of_fit_ref 1.017
_refine_ls_hydrogen_treatment constr
_refine_ls_matrix_type full
_refine_ls_number_parameters 269
_refine_ls_number_reflns 3517
_refine_ls_number_restraints 0
_refine_ls_restrained_S_all 1.017
_refine_ls_R_factor_all 0.0520
_refine_ls_R_factor_gt 0.0328
_refine_ls_shift/su_max 0.001
_refine_ls_shift/su_mean 0.000
_refine_ls_structure_factor_coef Fsqd
_refine_ls_weighting_details 'calc w=1/[\s^2^(Fo^2^)+(0.0342P)^2^+3.1888P] where P=(Fo^2^+2Fc^2^)/3'
_refine_ls_weighting_scheme calc
_refine_ls_wR_factor_gt 0.0724
_refine_ls_wR_factor_ref 0.0803
_reflns_number_gt 2648
_reflns_number_total 3517
_reflns_threshold_expression >2sigma(I)
_cod_data_source_file c3ce42027b2.cif
_cod_data_source_block 1
_cod_depositor_comments
;
The following automatic conversions were performed:

'_symmetry_cell_setting' value 'Monoclinic' changed to 'monoclinic'
according to
/usr/data/users/saulius/crontab/automatic-downloads/current/RSC/lib/dictionaries/cif_core.dic
dictionary named 'cif_core.dic' version 2.4.2 from
2011-04-26.

'_exptl_absorpt_correction_type' value 'EMPIRICAL'
changed to 'empirical' according to
/usr/data/users/saulius/crontab/automatic-downloads/current/RSC/lib/dictionaries/cif_core.dic
dictionary named 'cif_core.dic' version 2.4.2 from 2011-04-26.

Automatic conversion script
Id: cif_fix_values 2281 2013-09-26 08:29:07Z andrius 
;
_cod_original_sg_symbol_H-M 'C 2/c'
_cod_database_code 7214299

loop_
_symmetry_equiv_pos_as_xyz
'x, y, z'
'-x, y, -z+1/2'
'x+1/2, y+1/2, z'
'-x+1/2, y+1/2, -z+1/2'
'-x, -y, -z'
'x, -y, z-1/2'
'-x+1/2, -y+1/2, -z'
'x+1/2, -y+1/2, z-1/2'

loop_
_atom_site_label
_atom_site_type_symbol
_atom_site_fract_x
_atom_site_fract_y
_atom_site_fract_z
_atom_site_U_iso_or_equiv
_atom_site_adp_type
_atom_site_occupancy
_atom_site_symmetry_multiplicity
_atom_site_calc_flag
_atom_site_refinement_flags
Cu1 Cu 0.055628(15) 0.04216(3) 0.68419(2) 0.03894(13) Uani 1 1 d .
Zn1 Zn 0.0000 0.31135(5) 0.7500 0.04523(16) Uani 1 2 d S
O31 O 0.06612(9) 0.22951(18) 0.69473(12) 0.0454(5) Uani 1 1 d .
O11 O -0.02630(9) 0.0801(2) 0.67749(12) 0.0472(6) Uani 1 1 d .
N19 N 0.04051(11) -0.1293(2) 0.63824(15) 0.0421(6) Uani 1 1 d .
C29 C 0.10831(15) 0.4035(3) 0.62380(19) 0.0493(8) Uani 1 1 d .
H29 H 0.0721 0.4471 0.6243 0.059 Uiso 1 1 calc R
N1 N 0.04578(14) 0.4281(3) 0.8219(2) 0.0635(8) Uani 1 1 d .
C30 C 0.11380(13) 0.2858(3) 0.66241(17) 0.0397(7) Uani 1 1 d .
C18 C -0.00013(14) -0.1544(3) 0.58664(18) 0.0422(8) Uani 1 1 d .
N23 N 0.13935(10) 0.0155(2) 0.71331(14) 0.0410(6) Uani 1 1 d .
C17 C -0.04931(13) -0.0638(3) 0.57045(17) 0.0396(7) Uani 1 1 d .
C14 C -0.14896(14) 0.0955(3) 0.54140(19) 0.0504(8) Uani 1 1 d .
H14 H -0.1817 0.1485 0.5317 0.060 Uiso 1 1 calc R
C13 C -0.11001(13) 0.1234(3) 0.60085(19) 0.0453(8) Uani 1 1 d .
H13 H -0.1170 0.1960 0.6317 0.054 Uiso 1 1 calc R
C24 C 0.18000(13) 0.1036(3) 0.71044(18) 0.0424(7) Uani 1 1 d .
C25 C 0.16972(13) 0.2246(3) 0.66652(17) 0.0413(7) Uani 1 1 d .
C12 C -0.06017(13) 0.0470(3) 0.61698(17) 0.0387(7) Uani 1 1 d .
C22 C 0.15394(13) -0.1080(3) 0.7534(2) 0.0495(8) Uani 1 1 d .
H22A H 0.1608 -0.0911 0.8085 0.059 Uiso 1 1 calc R
H22B H 0.1904 -0.1429 0.7319 0.059 Uiso 1 1 calc R
C20 C 0.08453(15) -0.2293(3) 0.6617(2) 0.0561(9) Uani 1 1 d .
H20A H 0.1184 -0.2261 0.6270 0.067 Uiso 1 1 calc R
H20B H 0.0667 -0.3147 0.6574 0.067 Uiso 1 1 calc R
C26 C 0.21695(15) 0.2813(3) 0.6251(2) 0.0572(9) Uani 1 1 d .
H26 H 0.2540 0.2412 0.6257 0.069 Uiso 1 1 calc R
C16 C -0.09106(14) -0.0900(3) 0.51075(18) 0.0518(9) Uani 1 1 d .
H16 H -0.0858 -0.1634 0.4799 0.062 Uiso 1 1 calc R
C19 C 0.00032(17) -0.2801(3) 0.5409(2) 0.0673(11) Uani 1 1 d .
H19A H 0.0389 -0.3195 0.5450 0.101 Uiso 1 1 calc R
H19B H -0.0086 -0.2625 0.4870 0.101 Uiso 1 1 calc R
H19C H -0.0291 -0.3380 0.5616 0.101 Uiso 1 1 calc R
C23 C 0.23818(14) 0.0901(4) 0.7535(2) 0.0628(10) Uani 1 1 d .
H23A H 0.2308 0.0822 0.8085 0.094 Uiso 1 1 calc R
H23B H 0.2623 0.1654 0.7441 0.094 Uiso 1 1 calc R
H23C H 0.2586 0.0142 0.7354 0.094 Uiso 1 1 calc R
C27 C 0.20953(18) 0.3937(4) 0.5840(2) 0.0661(11) Uani 1 1 d .
H27 H 0.2410 0.4277 0.5555 0.079 Uiso 1 1 calc R
C21 C 0.10505(14) -0.2068(3) 0.7446(2) 0.0529(9) Uani 1 1 d .
H21A H 0.0712 -0.1788 0.7752 0.064 Uiso 1 1 calc R
H21B H 0.1188 -0.2885 0.7661 0.064 Uiso 1 1 calc R
C28 C 0.15589(18) 0.4565(3) 0.5847(2) 0.0619(10) Uani 1 1 d .
H28 H 0.1515 0.5351 0.5587 0.074 Uiso 1 1 calc R
N3 N 0.13664(19) 0.5094(4) 0.8790(3) 0.1060(14) Uani 1 1 d .
C15 C -0.13884(15) -0.0121(4) 0.4964(2) 0.0587(10) Uani 1 1 d .
H15 H -0.1649 -0.0321 0.4556 0.070 Uiso 1 1 calc R
C2 C 0.08944(18) 0.4598(3) 0.8486(2) 0.0575(9) Uani 1 1 d .
N5 N 0.22877(18) 0.3927(4) 0.9047(2) 0.1019(14) Uani 1 1 d .
C4 C 0.1848(2) 0.4412(5) 0.8926(3) 0.0774(13) Uani 1 1 d .

loop_
_atom_site_aniso_label
_atom_site_aniso_U_11
_atom_site_aniso_U_22
_atom_site_aniso_U_33
_atom_site_aniso_U_23
_atom_site_aniso_U_13
_atom_site_aniso_U_12
Cu1 0.0318(2) 0.0288(2) 0.0561(3) -0.00281(16) -0.00554(17) 0.00202(15)
Zn1 0.0333(3) 0.0375(3) 0.0650(4) 0.000 0.0017(3) 0.000
O31 0.0406(12) 0.0291(11) 0.0666(15) -0.0002(10) 0.0076(11) -0.0016(9)
O11 0.0343(12) 0.0496(13) 0.0575(14) -0.0179(10) -0.0152(10) 0.0102(10)
N19 0.0384(15) 0.0307(13) 0.0574(17) -0.0011(12) 0.0015(13) 0.0016(11)
C29 0.056(2) 0.0361(17) 0.056(2) -0.0020(15) 0.0044(17) -0.0027(16)
N1 0.0505(19) 0.0523(19) 0.088(2) -0.0183(16) -0.0020(17) -0.0052(15)
C30 0.0405(18) 0.0338(16) 0.0448(18) -0.0096(14) 0.0018(14) -0.0087(14)
C18 0.0455(19) 0.0351(17) 0.0461(19) -0.0052(14) 0.0087(16) -0.0073(14)
N23 0.0350(15) 0.0367(14) 0.0514(16) -0.0022(12) -0.0020(12) 0.0056(11)
C17 0.0368(17) 0.0414(17) 0.0406(18) -0.0008(14) 0.0013(14) -0.0095(14)
C14 0.0375(19) 0.061(2) 0.052(2) 0.0058(18) -0.0050(16) -0.0031(16)
C13 0.0379(18) 0.0434(19) 0.054(2) -0.0010(15) -0.0056(16) -0.0028(15)
C24 0.0316(17) 0.0460(18) 0.050(2) -0.0098(15) -0.0006(14) -0.0002(14)
C25 0.0374(18) 0.0417(17) 0.0449(19) -0.0077(14) -0.0003(14) -0.0089(14)
C12 0.0327(17) 0.0393(17) 0.0441(18) 0.0019(14) -0.0032(14) -0.0058(14)
C22 0.0366(18) 0.0431(19) 0.069(2) 0.0037(16) -0.0042(16) 0.0115(15)
C20 0.054(2) 0.0323(17) 0.082(3) -0.0074(17) -0.0041(19) 0.0085(15)
C26 0.040(2) 0.060(2) 0.072(2) -0.0120(19) 0.0038(17) -0.0141(17)
C16 0.048(2) 0.064(2) 0.044(2) -0.0115(17) 0.0023(16) -0.0099(18)
C19 0.080(3) 0.047(2) 0.074(3) -0.0226(19) -0.005(2) -0.0008(19)
C23 0.038(2) 0.072(2) 0.078(3) -0.002(2) -0.0165(18) -0.0024(17)
C27 0.068(3) 0.061(2) 0.070(3) -0.001(2) 0.021(2) -0.021(2)
C21 0.050(2) 0.0379(19) 0.071(2) 0.0103(17) 0.0015(18) 0.0118(15)
C28 0.080(3) 0.043(2) 0.063(2) 0.0044(17) 0.011(2) -0.015(2)
N3 0.092(3) 0.078(3) 0.148(4) -0.025(3) -0.055(3) -0.005(2)
C15 0.045(2) 0.086(3) 0.045(2) -0.0074(19) -0.0134(16) -0.008(2)
C2 0.066(3) 0.045(2) 0.061(2) -0.0109(17) -0.004(2) -0.0009(19)
N5 0.073(3) 0.128(4) 0.104(3) 0.016(3) -0.028(2) -0.022(3)
C4 0.073(3) 0.085(3) 0.075(3) 0.003(2) -0.021(3) -0.025(3)

loop_
_atom_type_symbol
_atom_type_description
_atom_type_scat_dispersion_real
_atom_type_scat_dispersion_imag
_atom_type_scat_source
C C 0.0033 0.0016 'International Tables Vol C Tables 4.2.6.8 and 6.1.1.4'
H H 0.0000 0.0000 'International Tables Vol C Tables 4.2.6.8 and 6.1.1.4'
N N 0.0061 0.0033 'International Tables Vol C Tables 4.2.6.8 and 6.1.1.4'
O O 0.0106 0.0060 'International Tables Vol C Tables 4.2.6.8 and 6.1.1.4'
Cu Cu 0.3201 1.2651 'International Tables Vol C Tables 4.2.6.8 and 6.1.1.4'
Zn Zn 0.2839 1.4301 'International Tables Vol C Tables 4.2.6.8 and 6.1.1.4'

loop_
_geom_angle_atom_site_label_1
_geom_angle_atom_site_label_2
_geom_angle_atom_site_label_3
_geom_angle
_geom_angle_site_symmetry_1
_geom_angle_site_symmetry_3
O11 Cu1 O31 85.26(9) . .
O11 Cu1 N23 168.20(10) . .
O31 Cu1 N23 90.02(9) . .
O11 Cu1 N19 89.81(9) . .
O31 Cu1 N19 161.33(10) . .
N23 Cu1 N19 97.94(10) . .
O31 Zn1 O31 128.94(11) . 2_556
O31 Zn1 N1 99.69(10) . .
O31 Zn1 N1 110.50(11) 2_556 .
O31 Zn1 N1 110.50(11) . 2_556
O31 Zn1 N1 99.69(10) 2_556 2_556
N1 Zn1 N1 106.03(18) . 2_556
C30 O31 Cu1 119.06(17) . .
C30 O31 Zn1 128.60(18) . .
Cu1 O31 Zn1 112.28(9) . .
C12 O11 Cu1 123.29(18) . .
C18 N19 C20 120.9(3) . .
C18 N19 Cu1 125.0(2) . .
C20 N19 Cu1 113.9(2) . .
C28 C29 C30 120.8(3) . .
C2 N1 Zn1 149.9(3) . .
O31 C30 C29 120.4(3) . .
O31 C30 C25 120.1(3) . .
C29 C30 C25 119.5(3) . .
N19 C18 C17 121.8(3) . .
N19 C18 C19 121.2(3) . .
C17 C18 C19 117.0(3) . .
C24 N23 C22 118.0(3) . .
C24 N23 Cu1 124.7(2) . .
C22 N23 Cu1 116.53(19) . .
C16 C17 C12 116.5(3) . .
C16 C17 C18 120.6(3) . .
C12 C17 C18 122.6(3) . .
C13 C14 C15 118.7(3) . .
C14 C13 C12 122.5(3) . .
N23 C24 C25 120.5(3) . .
N23 C24 C23 122.0(3) . .
C25 C24 C23 117.4(3) . .
C30 C25 C26 117.7(3) . .
C30 C25 C24 122.8(3) . .
C26 C25 C24 119.5(3) . .
O11 C12 C13 117.7(3) . .
O11 C12 C17 123.2(3) . .
C13 C12 C17 119.1(3) . .
N23 C22 C21 112.1(3) . .
N19 C20 C21 110.3(3) . .
C27 C26 C25 121.5(3) . .
C15 C16 C17 122.5(3) . .
C26 C27 C28 120.1(3) . .
C22 C21 C20 114.6(3) . .
C27 C28 C29 120.2(3) . .
C2 N3 C4 122.5(4) . .
C16 C15 C14 120.6(3) . .
N1 C2 N3 173.3(4) . .
N5 C4 N3 173.9(5) . .

loop_
_geom_bond_atom_site_label_1
_geom_bond_atom_site_label_2
_geom_bond_distance
_geom_bond_site_symmetry_2
Cu1 O11 1.884(2) .
Cu1 O31 1.954(2) .
Cu1 N23 1.961(2) .
Cu1 N19 1.964(2) .
Zn1 O31 1.9580(19) .
Zn1 O31 1.9580(19) 2_556
Zn1 N1 2.001(3) .
Zn1 N1 2.001(3) 2_556
O31 C30 1.341(3) .
O11 C12 1.325(3) .
N19 C18 1.291(4) .
N19 C20 1.482(4) .
C29 C28 1.378(4) .
C29 C30 1.387(4) .
N1 C2 1.127(4) .
C30 C25 1.407(4) .
C18 C17 1.472(4) .
C18 C19 1.514(4) .
N23 C24 1.289(4) .
N23 C22 1.481(4) .
C17 C16 1.408(4) .
C17 C12 1.415(4) .
C14 C13 1.368(4) .
C14 C15 1.370(5) .
C13 C12 1.394(4) .
C24 C25 1.474(4) .
C24 C23 1.502(4) .
C25 C26 1.407(4) .
C22 C21 1.505(4) .
C20 C21 1.505(5) .
C26 C27 1.365(5) .
C16 C15 1.362(5) .
C27 C28 1.368(5) .
N3 C2 1.284(5) .
N3 C4 1.310(6) .
N5 C4 1.125(5) .
